data_4114189
loop_
_publ_author_name
'Lihung Pu'
'Andrew D. Phillips'
'Anne F. Richards'
'Matthias Stender'
'Richard S. Simons'
'Marilyn M. Olmstead'
'Philip P. Power'

_publ_section_title
;
 Germanium and Tin Analogues of Alkynes and Their Reduction Products
;
_journal_name_full 'Journal of the American Chemical Society'
_journal_page_first 11626
_journal_page_last 11636
_journal_paper_doi 10.1021/ja035711m
_journal_volume 125
_journal_year 2003
_chemical_formula_sum 'C60 H74 Ge2 Li2'
_chemical_formula_weight 954.25
_chemical_name_common (Dipp*GeLi)2
_chemical_name_systematic
;
?
;
_space_group_IT_number 2
_symmetry_cell_setting triclinic
_symmetry_space_group_name_Hall '-P 1'
_symmetry_space_group_name_H-M 'P -1'
_atom_sites_solution_hydrogens geom
_atom_sites_solution_primary direct
_atom_sites_solution_secondary difmap
_audit_creation_method SHELXL-97
_cell_angle_alpha 113.680(5)
_cell_angle_beta 97.789(9)
_cell_angle_gamma 110.46(2)
_cell_formula_units_Z 1
_cell_length_a 9.617(2)
_cell_length_b 12.705(3)
_cell_length_c 12.833(4)
_cell_measurement_reflns_used 946
_cell_measurement_temperature 90(2)
_cell_measurement_theta_max 29.4
_cell_measurement_theta_min 2.84
_cell_volume 1273.9(6)
_computing_cell_refinement 'Bruker SAINT 6.35A (Bruker 2002)'
_computing_data_collection 'Bruker SMART 5.054 (Bruker 2001)'
_computing_data_reduction 'Bruker SAINT 6.35A (Bruker 2002)'
_computing_molecular_graphics 'SHELXTL 5, XP (Sheldrick, 1994)'
_computing_publication_material 'SHELXL-97 (Sheldrick, 1997)'
_computing_structure_refinement 'SHELXL-97 (Sheldrick, 1997)'
_computing_structure_solution 'SHELXS-97 (Sheldrick, 1990)'
_diffrn_ambient_temperature 90(2)
_diffrn_detector_area_resol_mean 8.3
_diffrn_measured_fraction_theta_full 0.999
_diffrn_measured_fraction_theta_max 0.999
_diffrn_measurement_device_type 'Bruker SMART 1000'
_diffrn_measurement_method \w
_diffrn_radiation_monochromator graphite
_diffrn_radiation_source 'normal-focus sealed tube'
_diffrn_radiation_type MoK\a
_diffrn_radiation_wavelength 0.71073
_diffrn_reflns_av_R_equivalents 0.0692
_diffrn_reflns_av_sigmaI/netI 0.0794
_diffrn_reflns_limit_h_max 11
_diffrn_reflns_limit_h_min -11
_diffrn_reflns_limit_k_max 15
_diffrn_reflns_limit_k_min -15
_diffrn_reflns_limit_l_max 15
_diffrn_reflns_limit_l_min -15
_diffrn_reflns_number 10894
_diffrn_reflns_theta_full 26.00
_diffrn_reflns_theta_max 26.00
_diffrn_reflns_theta_min 1.83
_diffrn_standards_decay_% <0.1
_diffrn_standards_interval_time
;
frames measured at beginning and end of data collection
;
_diffrn_standards_number '50 frames remeasured'
_exptl_absorpt_coefficient_mu 1.217
_exptl_absorpt_correction_T_max 0.8608
_exptl_absorpt_correction_T_min 0.6353
_exptl_absorpt_correction_type multi-scan
_exptl_absorpt_process_details 'SADABS 2.04 (Bruker 2002)'
_exptl_crystal_colour black
_exptl_crystal_density_diffrn 1.244
_exptl_crystal_description block
_exptl_crystal_F_000 504
_exptl_crystal_size_max 0.41
_exptl_crystal_size_mid 0.34
_exptl_crystal_size_min 0.13
_refine_diff_density_max 0.909
_refine_diff_density_min -0.800
_refine_diff_density_rms 0.096
_refine_ls_extinction_method none
_refine_ls_goodness_of_fit_ref 1.068
_refine_ls_hydrogen_treatment constr
_refine_ls_matrix_type full
_refine_ls_number_parameters 297
_refine_ls_number_reflns 4995
_refine_ls_number_restraints 0
_refine_ls_restrained_S_all 1.068
_refine_ls_R_factor_all 0.0660
_refine_ls_R_factor_gt 0.0486
_refine_ls_shift/su_max 0.000
_refine_ls_shift/su_mean 0.000
_refine_ls_structure_factor_coef Fsqd
_refine_ls_weighting_details 'calc w=1/[\s^2^(Fo^2^)+(0.0619P)^2^] where P=(Fo^2^+2Fc^2^)/3'
_refine_ls_weighting_scheme calc
_refine_ls_wR_factor_gt 0.1121
_refine_ls_wR_factor_ref 0.1174
_reflns_number_gt 3896
_reflns_number_total 4995
_reflns_threshold_expression I>2/s(I)
_cod_data_source_file ja035711msi20030421_060217_5.cif
_cod_data_source_block ar31
_cod_database_code 4114189

loop_
_symmetry_equiv_pos_as_xyz
'x, y, z'
'-x, -y, -z'

loop_
_atom_site_label
_atom_site_type_symbol
_atom_site_fract_x
_atom_site_fract_y
_atom_site_fract_z
_atom_site_U_iso_or_equiv
_atom_site_adp_type
_atom_site_occupancy
_atom_site_symmetry_multiplicity
_atom_site_calc_flag
_atom_site_refinement_flags
Ge1 Ge -0.00515(4) 0.09728(3) 0.07092(3) 0.01663(12) Uani 1 1 d .
C1 C 0.2083(4) 0.1940(3) 0.2041(3) 0.0158(7) Uani 1 1 d .
C2 C 0.3392(4) 0.2914(3) 0.2048(3) 0.0146(6) Uani 1 1 d .
C3 C 0.4762(4) 0.3688(3) 0.3020(3) 0.0194(7) Uani 1 1 d .
H3A H 0.5591 0.4317 0.2988 0.023 Uiso 1 1 calc R
C4 C 0.4922(4) 0.3545(3) 0.4039(3) 0.0218(7) Uani 1 1 d .
H4A H 0.5849 0.4057 0.4684 0.026 Uiso 1 1 calc R
C5 C 0.3643(4) 0.2605(3) 0.4065(3) 0.0201(7) Uani 1 1 d .
H5A H 0.3718 0.2494 0.4740 0.024 Uiso 1 1 calc R
C6 C 0.2272(4) 0.1838(3) 0.3103(3) 0.0169(7) Uani 1 1 d .
C7 C 0.3312(3) 0.3184(3) 0.1011(3) 0.0158(7) Uani 1 1 d .
C8 C 0.3945(4) 0.2658(3) 0.0115(3) 0.0190(7) Uani 1 1 d .
C9 C 0.3889(4) 0.2958(3) -0.0818(3) 0.0236(8) Uani 1 1 d .
H9A H 0.4500 0.2740 -0.1351 0.028 Uiso 1 1 calc R
C10 C 0.3234(4) 0.3762(3) -0.0867(3) 0.0246(8) Uani 1 1 d .
H10A H 0.3198 0.3950 -0.1496 0.030 Uiso 1 1 calc R
C11 C 0.2639(4) 0.4278(3) 0.0020(3) 0.0235(8) Uani 1 1 d .
H11A H 0.2202 0.4814 -0.0020 0.028 Uiso 1 1 calc R
C12 C 0.2674(4) 0.4018(3) 0.0977(3) 0.0184(7) Uani 1 1 d .
C13 C 0.4766(4) 0.1854(3) 0.0203(3) 0.0220(7) Uani 1 1 d .
H13A H 0.4393 0.1517 0.0729 0.026 Uiso 1 1 calc R
C14 C 0.4423(4) 0.0705(4) -0.1008(4) 0.0309(9) Uani 1 1 d .
H14A H 0.3315 0.0157 -0.1350 0.046 Uiso 1 1 calc R
H14B H 0.4960 0.0232 -0.0887 0.046 Uiso 1 1 calc R
H14C H 0.4779 0.1008 -0.1544 0.046 Uiso 1 1 calc R
C15 C 0.6528(4) 0.2701(4) 0.0790(4) 0.0308(9) Uani 1 1 d .
H15A H 0.6738 0.3339 0.1596 0.046 Uiso 1 1 calc R
H15B H 0.6910 0.3115 0.0336 0.046 Uiso 1 1 calc R
H15C H 0.7045 0.2182 0.0810 0.046 Uiso 1 1 calc R
C16 C 0.2148(4) 0.4692(3) 0.2008(3) 0.0238(8) Uani 1 1 d .
H16A H 0.2042 0.4246 0.2484 0.029 Uiso 1 1 calc R
C17 C 0.3414(4) 0.6074(4) 0.2821(3) 0.0309(9) Uani 1 1 d .
H17A H 0.3103 0.6488 0.3491 0.046 Uiso 1 1 calc R
H17B H 0.3548 0.6532 0.2373 0.046 Uiso 1 1 calc R
H17C H 0.4385 0.6068 0.3109 0.046 Uiso 1 1 calc R
C18 C 0.0578(4) 0.4668(4) 0.1591(4) 0.0341(9) Uani 1 1 d .
H18A H -0.0217 0.3795 0.1139 0.051 Uiso 1 1 calc R
H18B H 0.0637 0.5069 0.1093 0.051 Uiso 1 1 calc R
H18C H 0.0322 0.5126 0.2277 0.051 Uiso 1 1 calc R
C19 C 0.0948(4) 0.0887(3) 0.3249(3) 0.0173(7) Uani 1 1 d .
C20 C 0.0930(4) -0.0287(3) 0.3048(3) 0.0176(7) Uani 1 1 d .
C21 C -0.0262(4) -0.1125(3) 0.3250(3) 0.0208(7) Uani 1 1 d .
H21A H -0.0276 -0.1900 0.3133 0.025 Uiso 1 1 calc R
C22 C -0.1413(4) -0.0817(3) 0.3619(3) 0.0218(7) Uani 1 1 d .
H22A H -0.2208 -0.1388 0.3736 0.026 Uiso 1 1 calc R
C23 C -0.1377(4) 0.0346(3) 0.3813(3) 0.0220(7) Uani 1 1 d .
H23A H -0.2156 0.0550 0.4065 0.026 Uiso 1 1 calc R
C24 C -0.0207(4) 0.1221(3) 0.3642(3) 0.0182(7) Uani 1 1 d .
C25 C 0.2220(4) -0.0640(3) 0.2676(3) 0.0210(7) Uani 1 1 d .
H25A H 0.2757 -0.0086 0.2359 0.025 Uiso 1 1 calc R
C26 C 0.3433(5) -0.0384(4) 0.3762(4) 0.0352(9) Uani 1 1 d .
H26A H 0.4247 -0.0586 0.3514 0.053 Uiso 1 1 calc R
H26B H 0.2935 -0.0911 0.4096 0.053 Uiso 1 1 calc R
H26C H 0.3878 0.0504 0.4358 0.053 Uiso 1 1 calc R
C27 C 0.1576(4) -0.2025(3) 0.1696(3) 0.0277(8) Uani 1 1 d .
H27A H 0.2427 -0.2202 0.1500 0.042 Uiso 1 1 calc R
H27B H 0.0882 -0.2159 0.0994 0.042 Uiso 1 1 calc R
H27C H 0.1014 -0.2589 0.1975 0.042 Uiso 1 1 calc R
C28 C -0.0111(4) 0.2546(3) 0.3976(3) 0.0244(8) Uani 1 1 d .
H28A H 0.0482 0.2875 0.3521 0.029 Uiso 1 1 calc R
C29 C -0.1686(5) 0.2552(4) 0.3684(4) 0.0395(10) Uani 1 1 d .
H29A H -0.2220 0.2029 0.2835 0.059 Uiso 1 1 calc R
H29B H -0.1534 0.3415 0.3929 0.059 Uiso 1 1 calc R
H29C H -0.2304 0.2214 0.4104 0.059 Uiso 1 1 calc R
C30 C 0.0799(5) 0.3452(4) 0.5305(4) 0.0392(10) Uani 1 1 d .
H30A H 0.0932 0.4302 0.5502 0.059 Uiso 1 1 calc R
H30B H 0.1808 0.3463 0.5478 0.059 Uiso 1 1 calc R
H30C H 0.0232 0.3164 0.5775 0.059 Uiso 1 1 calc R
Li1 Li 0.1199(7) 0.1156(6) -0.1171(6) 0.0327(15) Uani 1 1 d .

loop_
_atom_site_aniso_label
_atom_site_aniso_U_11
_atom_site_aniso_U_22
_atom_site_aniso_U_33
_atom_site_aniso_U_23
_atom_site_aniso_U_13
_atom_site_aniso_U_12
Ge1 0.01474(19) 0.01704(19) 0.0178(2) 0.00954(15) 0.00396(13) 0.00585(14)
C1 0.0208(16) 0.0170(16) 0.0167(17) 0.0096(14) 0.0097(14) 0.0128(14)
C2 0.0149(15) 0.0148(16) 0.0170(17) 0.0078(14) 0.0069(13) 0.0089(13)
C3 0.0161(16) 0.0162(16) 0.0243(19) 0.0092(15) 0.0077(14) 0.0058(14)
C4 0.0177(17) 0.0203(17) 0.0177(18) 0.0050(15) -0.0021(14) 0.0062(14)
C5 0.0236(18) 0.0206(17) 0.0168(18) 0.0102(15) 0.0049(14) 0.0100(15)
C6 0.0219(17) 0.0145(16) 0.0201(18) 0.0096(14) 0.0102(14) 0.0112(14)
C7 0.0105(15) 0.0103(15) 0.0198(18) 0.0067(14) 0.0028(13) -0.0008(13)
C8 0.0130(16) 0.0154(16) 0.0230(18) 0.0089(15) 0.0042(14) 0.0016(13)
C9 0.0199(17) 0.0231(18) 0.0215(19) 0.0111(16) 0.0072(15) 0.0023(15)
C10 0.0229(18) 0.0232(18) 0.0229(19) 0.0162(16) 0.0023(15) 0.0012(15)
C11 0.0180(17) 0.0213(18) 0.029(2) 0.0156(17) 0.0008(15) 0.0051(15)
C12 0.0138(16) 0.0168(16) 0.0253(19) 0.0132(15) 0.0065(14) 0.0039(14)
C13 0.0250(18) 0.0238(18) 0.025(2) 0.0141(16) 0.0149(16) 0.0142(15)
C14 0.028(2) 0.029(2) 0.033(2) 0.0104(18) 0.0121(17) 0.0149(17)
C15 0.030(2) 0.035(2) 0.029(2) 0.0127(19) 0.0104(17) 0.0187(18)
C16 0.0262(19) 0.0226(18) 0.032(2) 0.0173(17) 0.0139(16) 0.0145(16)
C17 0.030(2) 0.034(2) 0.023(2) 0.0088(18) 0.0044(17) 0.0155(18)
C18 0.024(2) 0.027(2) 0.044(3) 0.0072(19) 0.0101(18) 0.0142(17)
C19 0.0205(17) 0.0161(16) 0.0128(17) 0.0070(14) 0.0031(14) 0.0064(14)
C20 0.0210(17) 0.0172(16) 0.0135(17) 0.0079(14) 0.0046(14) 0.0074(14)
C21 0.0277(18) 0.0169(17) 0.0164(18) 0.0097(15) 0.0060(15) 0.0070(15)
C22 0.0207(17) 0.0235(18) 0.0203(19) 0.0136(16) 0.0084(15) 0.0048(15)
C23 0.0209(17) 0.0279(19) 0.0202(19) 0.0132(16) 0.0083(15) 0.0114(15)
C24 0.0238(18) 0.0178(17) 0.0132(17) 0.0080(14) 0.0043(14) 0.0095(14)
C25 0.0268(18) 0.0213(17) 0.0247(19) 0.0159(16) 0.0123(15) 0.0137(15)
C26 0.037(2) 0.045(2) 0.026(2) 0.013(2) 0.0073(18) 0.028(2)
C27 0.030(2) 0.027(2) 0.027(2) 0.0104(17) 0.0107(17) 0.0166(17)
C28 0.033(2) 0.0221(18) 0.029(2) 0.0173(17) 0.0173(17) 0.0154(16)
C29 0.048(3) 0.028(2) 0.044(3) 0.012(2) 0.010(2) 0.028(2)
C30 0.048(3) 0.0179(19) 0.041(3) 0.0063(19) 0.006(2) 0.0155(19)
Li1 0.021(3) 0.039(4) 0.026(3) 0.021(3) -0.002(3) -0.001(3)

loop_
_atom_type_symbol
_atom_type_description
_atom_type_scat_dispersion_real
_atom_type_scat_dispersion_imag
_atom_type_scat_source
C C 0.0033 0.0016 'International Tables Vol C Tables 4.2.6.8 and 6.1.1.4'
H H 0.0000 0.0000 'International Tables Vol C Tables 4.2.6.8 and 6.1.1.4'
Ge Ge 0.1547 1.8001 'International Tables Vol C Tables 4.2.6.8 and 6.1.1.4'
Li Li -0.0003 0.0001 'International Tables Vol C Tables 4.2.6.8 and 6.1.1.4'

loop_
_geom_angle_atom_site_label_1
_geom_angle_atom_site_label_2
_geom_angle_atom_site_label_3
_geom_angle
_geom_angle_site_symmetry_1
_geom_angle_site_symmetry_3
C1 Ge1 Ge1 102.97(9) . 2
C1 Ge1 Li1 94.91(15) . 2
Ge1 Ge1 Li1 65.16(15) 2 2
C1 Ge1 Li1 96.07(15) . .
Ge1 Ge1 Li1 64.39(14) 2 .
Li1 Ge1 Li1 129.55(10) 2 .
C6 C1 C2 115.1(3) . .
C6 C1 Ge1 122.3(2) . .
C2 C1 Ge1 121.8(2) . .
C3 C2 C1 122.1(3) . .
C3 C2 C7 117.2(3) . .
C1 C2 C7 120.7(3) . .
C2 C3 C4 121.4(3) . .
C3 C4 C5 117.8(3) . .
C6 C5 C4 121.1(3) . .
C5 C6 C1 122.6(3) . .
C5 C6 C19 116.5(3) . .
C1 C6 C19 121.0(3) . .
C12 C7 C8 120.7(3) . .
C12 C7 C2 119.2(3) . .
C8 C7 C2 120.0(3) . .
C12 C7 Li1 93.9(3) . .
C8 C7 Li1 63.3(2) . .
C2 C7 Li1 115.5(2) . .
C9 C8 C7 118.5(3) . .
C9 C8 C13 120.3(3) . .
C7 C8 C13 121.1(3) . .
C9 C8 Li1 80.0(2) . .
C7 C8 Li1 86.0(3) . .
C13 C8 Li1 107.2(3) . .
C10 C9 C8 121.0(3) . .
C10 C9 Li1 93.1(3) . .
C8 C9 Li1 68.4(2) . .
C11 C10 C9 119.7(3) . .
C10 C11 C12 121.7(3) . .
C11 C12 C7 118.4(3) . .
C11 C12 C16 120.9(3) . .
C7 C12 C16 120.6(3) . .
C8 C13 C15 109.9(3) . .
C8 C13 C14 113.7(3) . .
C15 C13 C14 110.2(3) . .
C18 C16 C12 113.2(3) . .
C18 C16 C17 110.6(3) . .
C12 C16 C17 109.5(3) . .
C20 C19 C24 120.9(3) . .
C20 C19 C6 119.7(3) . .
C24 C19 C6 119.4(3) . .
C20 C19 Li1 65.7(2) . 2
C24 C19 Li1 92.0(3) . 2
C6 C19 Li1 115.1(2) . 2
C19 C20 C21 118.7(3) . .
C19 C20 C25 121.6(3) . .
C21 C20 C25 119.6(3) . .
C19 C20 Li1 83.3(3) . 2
C21 C20 Li1 82.1(2) . 2
C25 C20 Li1 107.0(3) . 2
C22 C21 C20 121.0(3) . .
C22 C21 Li1 91.4(3) . 2
C20 C21 Li1 66.6(2) . 2
C21 C22 C23 119.6(3) . .
C22 C23 C24 121.7(3) . .
C23 C24 C19 118.1(3) . .
C23 C24 C28 120.5(3) . .
C19 C24 C28 121.2(3) . .
C27 C25 C26 110.0(3) . .
C27 C25 C20 112.6(3) . .
C26 C25 C20 110.9(3) . .
C29 C28 C30 110.0(3) . .
C29 C28 C24 114.2(3) . .
C30 C28 C24 109.4(3) . .
C8 Li1 C20 148.1(3) . 2
C8 Li1 C9 31.65(13) . .
C20 Li1 C9 116.5(3) 2 .
C8 Li1 C21 116.9(3) . 2
C20 Li1 C21 31.23(12) 2 2
C9 Li1 C21 85.3(2) . 2
C8 Li1 C19 151.2(3) . 2
C20 Li1 C19 30.95(12) 2 2
C9 Li1 C19 129.6(3) . 2
C21 Li1 C19 53.21(15) 2 2
C8 Li1 C7 30.73(12) . .
C20 Li1 C7 150.3(3) 2 .
C9 Li1 C7 53.25(15) . .
C21 Li1 C7 129.3(3) 2 .
C19 Li1 C7 177.1(3) 2 .
C8 Li1 Ge1 110.6(2) . 2
C20 Li1 Ge1 98.8(2) 2 2
C9 Li1 Ge1 138.6(3) . 2
C21 Li1 Ge1 126.3(2) 2 2
C19 Li1 Ge1 73.15(17) 2 2
C7 Li1 Ge1 104.3(2) . 2
C8 Li1 Ge1 97.3(2) . .
C20 Li1 Ge1 111.2(2) 2 .
C9 Li1 Ge1 124.9(3) . .
C21 Li1 Ge1 138.3(3) 2 .
C19 Li1 Ge1 105.6(2) 2 .
C7 Li1 Ge1 71.61(17) . .
Ge1 Li1 Ge1 50.45(10) 2 .

loop_
_geom_bond_atom_site_label_1
_geom_bond_atom_site_label_2
_geom_bond_distance
_geom_bond_site_symmetry_2
Ge1 C1 2.060(3) .
Ge1 Ge1 2.4575(9) 2
Ge1 Li1 2.874(6) 2
Ge1 Li1 2.892(7) .
C1 C6 1.414(4) .
C1 C2 1.420(4) .
C2 C3 1.387(5) .
C2 C7 1.501(4) .
C3 C4 1.387(5) .
C4 C5 1.399(5) .
C5 C6 1.380(5) .
C6 C19 1.512(4) .
C7 C12 1.408(4) .
C7 C8 1.413(5) .
C7 Li1 2.759(7) .
C8 C9 1.394(5) .
C8 C13 1.520(5) .
C8 Li1 2.470(7) .
C9 C10 1.392(5) .
C9 Li1 2.617(7) .
C10 C11 1.375(5) .
C11 C12 1.393(5) .
C12 C16 1.521(5) .
C13 C15 1.524(5) .
C13 C14 1.535(5) .
C16 C18 1.517(5) .
C16 C17 1.531(5) .
C19 C20 1.400(4) .
C19 C24 1.407(5) .
C19 Li1 2.704(7) 2
C20 C21 1.401(4) .
C20 C25 1.532(5) .
C20 Li1 2.482(7) 2
C21 C22 1.377(5) .
C21 Li1 2.678(7) 2
C22 C23 1.384(5) .
C23 C24 1.392(5) .
C24 C28 1.526(4) .
C25 C27 1.521(5) .
C25 C26 1.529(5) .
C28 C29 1.513(5) .
C28 C30 1.521(5) .
Li1 C20 2.482(7) 2
Li1 C21 2.678(7) 2
Li1 C19 2.704(7) 2
Li1 Ge1 2.874(6) 2
